data_7020068
loop_
_publ_author_name
'Fischer, Niko'
'H\"ull, Katharina'
'Klap\"otke, Thomas M'
'Stierstorfer, J\"org'
'Laus, Gerhard'
'Hummel, Michael'
'Froschauer, Carmen'
'Wurst, Klaus'
'Schottenberger, Herwig'

_publ_section_title
;
 5,5'-Azoxytetrazolates - a new nitrogen-rich dianion and its comparison
 to 5,5'-azotetrazolate.
;
_journal_issue 36
_journal_name_full 'Dalton transactions (Cambridge, England : 2003)'
_journal_page_first 11201
_journal_page_last 11211
_journal_paper_doi 10.1039/c2dt31217d
_journal_volume 41
_journal_year 2012
_chemical_formula_sum 'C5 H18 N24 O7'
_chemical_formula_weight 526.43
_chemical_name_common 'diaminouronium 5,5-azoxytetrazolete tetrahydrate'
_chemical_name_systematic 'diaminouronium 5,5-azoxytetrazolete tetrahydrate'
_space_group_IT_number 14
_symmetry_cell_setting monoclinic
_symmetry_Int_Tables_number 14
_symmetry_space_group_name_Hall '-P 2ybc'
_symmetry_space_group_name_H-M 'P 1 21/c 1'
_atom_sites_solution_hydrogens geom
_atom_sites_solution_primary direct
_atom_sites_solution_secondary difmap
_audit_creation_date
;
'Mon Sep 05 17:24:33 2011'
;
_audit_creation_method
;
CrysAlisPro, Oxford Diffraction Ltd.,
Version 1.171.35.11 (release 16-05-2011 CrysAlis171 .NET)
(compiled May 16 2011,17:55:39)
;
_audit_update_record 07.09.2011
_cell_angle_alpha 90.00
_cell_angle_beta 104.661(7)
_cell_angle_gamma 90.00
_cell_formula_units_Z 4
_cell_length_a 13.0674(10)
_cell_length_b 6.8891(7)
_cell_length_c 24.3334(18)
_cell_measurement_reflns_used 2064
_cell_measurement_temperature 173(2)
_cell_measurement_theta_max 33.6913
_cell_measurement_theta_min 4.1647
_cell_volume 2119.2(3)
_computing_cell_refinement
;
CrysAlisPro, Agilent Technologies,
Version 1.171.35.11 (release 16-05-2011 CrysAlis171 .NET)
(compiled May 16 2011,17:55:39)
;
_computing_data_collection
;
CrysAlisPro, Agilent Technologies,
Version 1.171.35.11 (release 16-05-2011 CrysAlis171 .NET)
(compiled May 16 2011,17:55:39)
;
_computing_data_reduction
;
CrysAlisPro, Agilent Technologies,
Version 1.171.35.11 (release 16-05-2011 CrysAlis171 .NET)
(compiled May 16 2011,17:55:39)
;
_computing_molecular_graphics
;
'ORTEP (M. N. Burnett, C. K. Johnson, ORTEP-III: Oak Ridge Thermal Ellipsoid
;
_computing_publication_material 'PLATON (A. L. Spek, Acta Crystallogr, Sect. A, 1990, 46, C34, 1995 version).'
_computing_structure_refinement 'SHELXL-97 (Sheldrick, 1997)'
_computing_structure_solution SIR-92
_diffrn_ambient_temperature 173
_diffrn_detector_area_resol_mean 15.9809
_diffrn_measured_fraction_theta_full 0.995
_diffrn_measured_fraction_theta_max 0.995
_diffrn_measurement_device 'CCD camera on \k-goniostat'
_diffrn_measurement_device_type 'Xcalibur, Sapphire3'
_diffrn_measurement_method '\w scans'
_diffrn_orient_matrix_UB_11 0.0057605000
_diffrn_orient_matrix_UB_12 0.0985352000
_diffrn_orient_matrix_UB_13 -0.0071363000
_diffrn_orient_matrix_UB_21 -0.0526583000
_diffrn_orient_matrix_UB_22 0.0186242000
_diffrn_orient_matrix_UB_23 0.0013618000
_diffrn_orient_matrix_UB_31 0.0184913000
_diffrn_orient_matrix_UB_32 0.0233378000
_diffrn_orient_matrix_UB_33 0.0292414000
_diffrn_radiation_collimation 0.5
_diffrn_radiation_monochromator graphite
_diffrn_radiation_source 'Enhance (Mo) X-ray Source'
_diffrn_radiation_type 'Mo K\a'
_diffrn_radiation_wavelength 0.71073
_diffrn_reflns_av_R_equivalents 0.0413
_diffrn_reflns_av_sigmaI/netI 0.0583
_diffrn_reflns_limit_h_max 15
_diffrn_reflns_limit_h_min -14
_diffrn_reflns_limit_k_max 7
_diffrn_reflns_limit_k_min -8
_diffrn_reflns_limit_l_max 29
_diffrn_reflns_limit_l_min -29
_diffrn_reflns_number 10384
_diffrn_reflns_theta_full 25.75
_diffrn_reflns_theta_max 25.75
_diffrn_reflns_theta_min 4.17
_diffrn_source_current 40
_diffrn_source_type 'Spellman generator'
_diffrn_source_voltage 50
_exptl_absorpt_coefficient_mu 0.145
_exptl_absorpt_correction_T_max 0.9971
_exptl_absorpt_correction_T_min 0.9730
_exptl_absorpt_correction_type multi-scan
_exptl_absorpt_process_details
;
CrysAlisPro, Agilent Technologies,
Version 1.171.35.11 (release 16-05-2011 CrysAlis171 .NET)
(compiled May 16 2011,17:55:39)
Empirical absorption correction using spherical harmonics,
implemented in SCALE3 ABSPACK scaling algorithm.
;
_exptl_crystal_colour yellow
_exptl_crystal_density_diffrn 1.650
_exptl_crystal_density_method 'not measured'
_exptl_crystal_description platelet
_exptl_crystal_F_000 1088
_exptl_crystal_size_max 0.19
_exptl_crystal_size_mid 0.18
_exptl_crystal_size_min 0.02
_refine_diff_density_max 0.225
_refine_diff_density_min -0.251
_refine_diff_density_rms 0.050
_refine_ls_extinction_method none
_refine_ls_goodness_of_fit_ref 1.022
_refine_ls_hydrogen_treatment refall
_refine_ls_matrix_type full
_refine_ls_number_parameters 397
_refine_ls_number_reflns 4026
_refine_ls_number_restraints 0
_refine_ls_restrained_S_all 1.022
_refine_ls_R_factor_all 0.0659
_refine_ls_R_factor_gt 0.0409
_refine_ls_shift/su_max 0.001
_refine_ls_shift/su_mean 0.000
_refine_ls_structure_factor_coef Fsqd
_refine_ls_weighting_details 'calc w=1/[\s^2^(Fo^2^)+(0.1000P)^2^+0.0000P] where P=(Fo^2^+2Fc^2^)/3'
_refine_ls_weighting_scheme calc
_refine_ls_wR_factor_gt 0.0816
_refine_ls_wR_factor_ref 0.0936
_reflns_number_gt 2898
_reflns_number_total 4026
_reflns_threshold_expression >2sigma(I)
_cod_data_source_file c2dt31217d.txt
_cod_data_source_block gx514
_cod_database_code 7020068

loop_
_symmetry_equiv_pos_as_xyz
'x, y, z'
'-x, y+1/2, -z+1/2'
'-x, -y, -z'
'x, -y-1/2, z-1/2'

loop_
_atom_site_label
_atom_site_type_symbol
_atom_site_fract_x
_atom_site_fract_y
_atom_site_fract_z
_atom_site_U_iso_or_equiv
_atom_site_adp_type
_atom_site_occupancy
_atom_site_symmetry_multiplicity
_atom_site_calc_flag
O1 O 0.18133(12) 0.7602(2) -0.00051(7) 0.0362(4) Uani 1 1 d
N1 N 0.01756(13) 0.6535(2) -0.08600(7) 0.0235(4) Uani 1 1 d
N2 N -0.08198(14) 0.6188(3) -0.11656(7) 0.0248(4) Uani 1 1 d
N3 N -0.14928(14) 0.6540(3) -0.08510(7) 0.0240(4) Uani 1 1 d
N4 N -0.09673(13) 0.7134(2) -0.03292(7) 0.0231(4) Uani 1 1 d
N5 N 0.09183(13) 0.7653(2) 0.00917(7) 0.0217(4) Uani 1 1 d
N6 N 0.06972(13) 0.8137(3) 0.05577(7) 0.0226(4) Uani 1 1 d
N7 N 0.13840(14) 0.9247(3) 0.14882(7) 0.0258(4) Uani 1 1 d
N8 N 0.23420(14) 0.9766(3) 0.18172(8) 0.0279(5) Uani 1 1 d
N9 N 0.30706(14) 0.9563(3) 0.15406(8) 0.0277(5) Uani 1 1 d
N10 N 0.25846(14) 0.8885(3) 0.10229(8) 0.0227(4) Uani 1 1 d
C2 C 0.15457(16) 0.8706(3) 0.09933(9) 0.0210(5) Uani 1 1 d
C1 C 0.00332(16) 0.7102(3) -0.03641(9) 0.0182(5) Uani 1 1 d
O2 O 0.34513(11) 0.2757(2) 0.04649(6) 0.0289(4) Uani 1 1 d
N19 N 0.35316(15) 0.4988(3) 0.19484(8) 0.0301(5) Uani 1 1 d
N18 N 0.44783(15) 0.5629(3) 0.21901(8) 0.0307(5) Uani 1 1 d
N17 N 0.51379(14) 0.5391(3) 0.18503(7) 0.0268(4) Uani 1 1 d
N16 N 0.50166(13) 0.4063(2) 0.09454(7) 0.0214(4) Uani 1 1 d
N15 N 0.44047(13) 0.3177(2) 0.05238(7) 0.0196(4) Uani 1 1 d
N11 N 0.42965(14) 0.1845(2) -0.04000(7) 0.0223(4) Uani 1 1 d
N12 N 0.50152(13) 0.1500(2) -0.06978(7) 0.0231(4) Uani 1 1 d
N13 N 0.59682(14) 0.2055(2) -0.04006(7) 0.0227(4) Uani 1 1 d
N14 N 0.59039(13) 0.2791(2) 0.01024(7) 0.0199(4) Uani 1 1 d
N20 N 0.35700(15) 0.4311(3) 0.14354(8) 0.0228(4) Uani 1 1 d
C4 C 0.45590(16) 0.4558(3) 0.13809(9) 0.0203(5) Uani 1 1 d
C3 C 0.48786(16) 0.2620(3) 0.00753(9) 0.0177(5) Uani 1 1 d
O3 O 0.08217(12) 0.7762(2) 0.30087(6) 0.0290(4) Uani 1 1 d
N21 N 0.18860(14) 0.5635(3) 0.27037(8) 0.0226(4) Uani 1 1 d
N22 N 0.09700(15) 0.4846(3) 0.23256(9) 0.0235(4) Uani 1 1 d
N23 N 0.24708(15) 0.7153(3) 0.35638(8) 0.0219(4) Uani 1 1 d
N24 N 0.23496(16) 0.8822(3) 0.38913(8) 0.0228(4) Uani 1 1 d
C5 C 0.16650(16) 0.6913(3) 0.30878(9) 0.0193(5) Uani 1 1 d
O7 O 0.19039(15) 0.2515(2) 0.42724(8) 0.0317(4) Uani 1 1 d
O5 O 0.26714(15) 0.1438(2) 0.29927(8) 0.0299(4) Uani 1 1 d
O4 O 0.58006(14) 0.0588(3) 0.16906(8) 0.0358(5) Uani 1 1 d
O6 O 0.04466(14) 0.2868(2) 0.32202(7) 0.0273(4) Uani 1 1 d
H24B H 0.290(2) 0.876(3) 0.4234(10) 0.038(7) Uiso 1 1 d
H21 H 0.2382(19) 0.479(3) 0.2816(9) 0.032(7) Uiso 1 1 d
H22B H 0.1121(18) 0.440(3) 0.1977(11) 0.041(7) Uiso 1 1 d
H10 H 0.2953(19) 0.855(3) 0.0760(11) 0.046(8) Uiso 1 1 d
H24A H 0.165(2) 0.884(3) 0.3963(10) 0.044(7) Uiso 1 1 d
H6B H -0.001(2) 0.344(4) 0.3322(11) 0.048(9) Uiso 1 1 d
H24C H 0.241(2) 0.999(4) 0.3666(11) 0.055(8) Uiso 1 1 d
H7A H 0.254(2) 0.295(4) 0.4385(12) 0.058(9) Uiso 1 1 d
H20 H 0.295(2) 0.392(4) 0.1186(11) 0.057(9) Uiso 1 1 d
H5A H 0.335(2) 0.128(4) 0.3048(12) 0.062(10) Uiso 1 1 d
H22A H 0.070(2) 0.403(4) 0.2545(12) 0.057(9) Uiso 1 1 d
H22C H 0.047(2) 0.585(4) 0.2212(12) 0.062(9) Uiso 1 1 d
H5B H 0.248(2) 0.087(4) 0.2680(14) 0.069(11) Uiso 1 1 d
H23 H 0.312(2) 0.690(3) 0.3536(11) 0.043(8) Uiso 1 1 d
H6A H 0.095(3) 0.284(5) 0.3566(16) 0.092(12) Uiso 1 1 d
H4B H 0.547(2) -0.014(4) 0.1436(12) 0.050(9) Uiso 1 1 d
H4A H 0.559(2) 0.070(4) 0.1990(14) 0.077(11) Uiso 1 1 d
H7B H 0.173(3) 0.251(5) 0.4579(15) 0.078(12) Uiso 1 1 d

loop_
_atom_site_aniso_label
_atom_site_aniso_U_11
_atom_site_aniso_U_22
_atom_site_aniso_U_33
_atom_site_aniso_U_23
_atom_site_aniso_U_13
_atom_site_aniso_U_12
O1 0.0162(9) 0.0653(12) 0.0289(9) -0.0131(8) 0.0092(8) -0.0051(7)
N1 0.0187(10) 0.0306(11) 0.0216(10) -0.0028(8) 0.0056(8) -0.0001(8)
N2 0.0180(10) 0.0328(11) 0.0235(10) -0.0035(8) 0.0050(8) 0.0002(8)
N3 0.0206(10) 0.0313(11) 0.0210(10) -0.0029(8) 0.0070(8) -0.0006(8)
N4 0.0171(10) 0.0326(11) 0.0200(10) -0.0013(8) 0.0056(8) -0.0015(8)
N5 0.0163(10) 0.0283(11) 0.0223(10) -0.0008(8) 0.0084(8) 0.0001(7)
N6 0.0208(10) 0.0301(11) 0.0181(9) -0.0029(8) 0.0074(8) -0.0040(8)
N7 0.0245(11) 0.0342(11) 0.0198(10) -0.0046(8) 0.0077(9) -0.0037(8)
N8 0.0255(11) 0.0355(12) 0.0235(10) -0.0047(8) 0.0079(9) -0.0059(8)
N9 0.0259(11) 0.0358(12) 0.0220(10) -0.0033(8) 0.0072(9) -0.0033(8)
N10 0.0192(10) 0.0290(11) 0.0205(10) -0.0033(8) 0.0059(9) -0.0030(8)
C2 0.0205(12) 0.0219(12) 0.0221(12) 0.0000(9) 0.0083(10) -0.0034(9)
C1 0.0160(11) 0.0226(12) 0.0160(11) -0.0013(9) 0.0039(9) -0.0007(8)
O2 0.0133(8) 0.0474(10) 0.0274(9) -0.0084(7) 0.0080(7) -0.0075(7)
N19 0.0272(11) 0.0405(12) 0.0245(10) -0.0061(9) 0.0101(9) -0.0017(9)
N18 0.0279(12) 0.0420(12) 0.0239(10) -0.0054(9) 0.0098(9) -0.0019(9)
N17 0.0232(11) 0.0377(12) 0.0204(10) -0.0062(8) 0.0070(9) -0.0027(8)
N16 0.0191(10) 0.0274(10) 0.0177(9) -0.0034(8) 0.0047(8) -0.0029(7)
N15 0.0177(10) 0.0245(10) 0.0175(9) 0.0004(8) 0.0059(8) -0.0005(7)
N11 0.0213(10) 0.0270(10) 0.0200(10) -0.0035(8) 0.0077(8) -0.0026(7)
N12 0.0186(10) 0.0302(11) 0.0215(10) -0.0025(8) 0.0070(8) -0.0006(8)
N13 0.0202(10) 0.0284(10) 0.0201(9) -0.0027(8) 0.0063(8) -0.0010(8)
N14 0.0183(10) 0.0236(10) 0.0189(9) -0.0008(7) 0.0071(8) 0.0010(7)
N20 0.0205(11) 0.0313(11) 0.0177(10) -0.0035(8) 0.0070(9) -0.0008(8)
C4 0.0186(12) 0.0242(12) 0.0186(11) 0.0011(9) 0.0060(9) 0.0004(9)
C3 0.0183(11) 0.0189(11) 0.0176(11) -0.0006(9) 0.0075(9) 0.0000(8)
O3 0.0208(9) 0.0369(10) 0.0253(9) -0.0085(7) -0.0014(7) 0.0096(7)
N21 0.0156(10) 0.0299(11) 0.0209(10) -0.0074(8) 0.0021(8) 0.0011(8)
N22 0.0218(11) 0.0294(12) 0.0199(10) -0.0061(9) 0.0062(9) -0.0034(9)
N23 0.0173(10) 0.0273(11) 0.0207(10) -0.0058(8) 0.0039(8) 0.0032(8)
N24 0.0180(11) 0.0281(12) 0.0211(10) -0.0053(9) 0.0030(9) 0.0007(8)
C5 0.0159(11) 0.0248(12) 0.0177(11) 0.0024(9) 0.0053(9) -0.0002(9)
O7 0.0244(10) 0.0452(11) 0.0243(10) -0.0056(8) 0.0040(8) -0.0022(8)
O5 0.0226(10) 0.0376(10) 0.0298(10) -0.0032(8) 0.0073(8) 0.0022(7)
O4 0.0349(11) 0.0513(12) 0.0240(10) -0.0114(9) 0.0125(9) -0.0210(9)
O6 0.0227(9) 0.0372(10) 0.0228(9) -0.0001(7) 0.0075(8) 0.0034(7)

loop_
_atom_type_symbol
_atom_type_description
_atom_type_scat_dispersion_real
_atom_type_scat_dispersion_imag
_atom_type_scat_source
C C 0.0033 0.0016 'International Tables Vol C Tables 4.2.6.8 and 6.1.1.4'
N N 0.0061 0.0033 'International Tables Vol C Tables 4.2.6.8 and 6.1.1.4'
O O 0.0106 0.0060 'International Tables Vol C Tables 4.2.6.8 and 6.1.1.4'
H H 0.0000 0.0000 'International Tables Vol C Tables 4.2.6.8 and 6.1.1.4'

loop_
_geom_angle_atom_site_label_1
_geom_angle_atom_site_label_2
_geom_angle_atom_site_label_3
_geom_angle
C1 N1 N2 102.50(16)
N3 N2 N1 109.75(16)
N2 N3 N4 110.23(16)
C1 N4 N3 102.09(17)
O1 N5 N6 127.18(18)
O1 N5 C1 117.10(17)
N6 N5 C1 115.72(16)
N5 N6 C2 115.79(17)
C2 N7 N8 105.98(17)
N9 N8 N7 110.68(17)
N8 N9 N10 106.71(17)
N9 N10 C2 108.25(18)
N9 N10 H10 122.2(15)
C2 N10 H10 129.4(15)
N7 C2 N10 108.38(19)
N7 C2 N6 119.62(18)
N10 C2 N6 132.0(2)
N1 C1 N4 115.43(19)
N1 C1 N5 120.66(18)
N4 C1 N5 123.91(18)
N18 N19 N20 106.37(17)
N19 N18 N17 111.28(17)
C4 N17 N18 105.45(17)
N15 N16 C4 115.23(16)
O2 N15 N16 127.01(17)
O2 N15 C3 117.35(16)
N16 N15 C3 115.64(16)
C3 N11 N12 102.52(16)
N13 N12 N11 110.00(16)
N12 N13 N14 109.73(16)
C3 N14 N13 102.45(17)
C4 N20 N19 108.09(18)
C4 N20 H20 132.9(16)
N19 N20 H20 118.6(16)
N17 C4 N20 108.81(19)
N17 C4 N16 120.10(18)
N20 C4 N16 131.07(19)
N11 C3 N14 115.30(18)
N11 C3 N15 120.53(17)
N14 C3 N15 124.15(18)
C5 N21 N22 113.59(17)
C5 N21 H21 119.4(15)
N22 N21 H21 112.8(16)
N21 N22 H22B 111.3(14)
N21 N22 H22A 104.5(17)
H22B N22 H22A 121(2)
N21 N22 H22C 108.5(17)
H22B N22 H22C 105(2)
H22A N22 H22C 106(2)
C5 N23 N24 113.58(17)
C5 N23 H23 117.4(17)
N24 N23 H23 116.5(16)
N23 N24 H24B 106.5(14)
N23 N24 H24A 110.6(14)
H24B N24 H24A 112(2)
N23 N24 H24C 108.0(15)
H24B N24 H24C 112(2)
H24A N24 H24C 107(2)
O3 C5 N23 123.3(2)
O3 C5 N21 122.69(19)
N23 C5 N21 114.05(18)
H7A O7 H7B 100(3)
H5A O5 H5B 98(3)
H4B O4 H4A 118(3)
H6B O6 H6A 98(3)

loop_
_geom_bond_atom_site_label_1
_geom_bond_atom_site_label_2
_geom_bond_distance
O1 N5 1.251(2)
N1 C1 1.325(2)
N1 N2 1.346(2)
N2 N3 1.326(2)
N3 N4 1.345(2)
N4 C1 1.332(3)
N5 N6 1.283(2)
N5 C1 1.436(3)
N6 C2 1.383(3)
N7 C2 1.328(3)
N7 N8 1.352(2)
N8 N9 1.305(2)
N9 N10 1.343(2)
N10 C2 1.347(3)
N10 H10 0.92(3)
O2 N15 1.251(2)
N19 N18 1.305(2)
N19 N20 1.345(2)
N18 N17 1.347(2)
N17 C4 1.330(3)
N16 N15 1.284(2)
N16 C4 1.385(3)
N15 C3 1.437(2)
N11 C3 1.325(2)
N11 N12 1.345(2)
N12 N13 1.328(2)
N13 N14 1.347(2)
N14 C3 1.330(2)
N20 C4 1.343(3)
N20 H20 0.92(3)
O3 C5 1.219(2)
N21 C5 1.367(3)
N21 N22 1.420(2)
N21 H21 0.86(2)
N22 H22B 0.97(3)
N22 H22A 0.91(3)
N22 H22C 0.94(3)
N23 C5 1.364(3)
N23 N24 1.431(2)
N23 H23 0.88(2)
N24 H24B 0.96(3)
N24 H24A 0.97(3)
N24 H24C 0.99(3)
O7 H7A 0.86(3)
O7 H7B 0.83(3)
O5 H5A 0.87(3)
O5 H5B 0.84(3)
O4 H4B 0.83(3)
O4 H4A 0.85(3)
O6 H6B 0.80(3)
O6 H6A 0.93(4)

loop_
_geom_hbond_atom_site_label_D
_geom_hbond_atom_site_label_H
_geom_hbond_atom_site_label_A
_geom_hbond_distance_DH
_geom_hbond_distance_HA
_geom_hbond_distance_DA
_geom_hbond_angle_DHA
_geom_hbond_site_symmetry_A
N21 H21 O5 0.86(2) 2.36(2) 3.090(3) 142(2) .
N21 H21 O4 0.86(2) 2.44(2) 3.010(3) 124.1(19) 2_655
N22 H22B N2 0.97(3) 1.96(3) 2.869(3) 156(2) 3_565
N10 H10 N13 0.92(3) 1.88(3) 2.782(3) 164(2) 3_665
N10 H10 N12 0.92(3) 2.70(3) 3.434(3) 137.3(19) 3_665
N24 H24A N1 0.97(3) 2.10(3) 3.061(3) 172(2) 4_576
O6 H6B N7 0.80(3) 2.04(3) 2.826(3) 165(3) 2_545
N24 H24C O5 0.99(3) 2.02(3) 2.944(3) 155(2) 1_565
O7 H7A N11 0.86(3) 2.22(3) 3.057(3) 162(2) 4_566
O7 H7A O2 0.86(3) 2.64(3) 3.094(2) 114(2) 4_566
N20 H20 N3 0.92(3) 1.90(3) 2.789(3) 162(2) 3_565
O5 H5A N17 0.87(3) 2.03(3) 2.882(3) 170(3) 2_645
N22 H22A O6 0.91(3) 1.93(3) 2.796(3) 159(2) .
N22 H22C O6 0.94(3) 1.96(3) 2.878(3) 164(2) 2
O5 H5B N8 0.84(3) 2.20(3) 3.012(3) 164(3) 1_545
N23 H23 O4 0.88(2) 1.88(3) 2.712(3) 158(2) 2_655
O6 H6A O7 0.93(4) 1.86(4) 2.788(2) 174(3) .
O4 H4B N12 0.83(3) 1.98(3) 2.782(3) 162(2) 3_655
O4 H4A N18 0.85(3) 2.02(3) 2.838(3) 162(3) 2_645
O4 H4A N19 0.85(3) 2.60(3) 3.231(3) 133(3) 2_645
O7 H7B N4 0.83(3) 2.31(4) 3.126(3) 168(3) 2_545

loop_
_geom_torsion_atom_site_label_1
_geom_torsion_atom_site_label_2
_geom_torsion_atom_site_label_3
_geom_torsion_atom_site_label_4
_geom_torsion
C1 N1 N2 N3 -0.3(2)
N1 N2 N3 N4 0.2(2)
N2 N3 N4 C1 0.0(2)
O1 N5 N6 C2 1.6(3)
C1 N5 N6 C2 -178.72(17)
C2 N7 N8 N9 0.1(2)
N7 N8 N9 N10 -0.4(2)
N8 N9 N10 C2 0.6(2)
N8 N7 C2 N10 0.3(2)
N8 N7 C2 N6 -178.28(18)
N9 N10 C2 N7 -0.6(2)
N9 N10 C2 N6 177.8(2)
N5 N6 C2 N7 179.41(18)
N5 N6 C2 N10 1.2(3)
N2 N1 C1 N4 0.3(2)
N2 N1 C1 N5 -179.02(17)
N3 N4 C1 N1 -0.2(2)
N3 N4 C1 N5 179.10(18)
O1 N5 C1 N1 1.2(3)
N6 N5 C1 N1 -178.52(18)
O1 N5 C1 N4 -178.10(19)
N6 N5 C1 N4 2.2(3)
N20 N19 N18 N17 -0.1(2)
N19 N18 N17 C4 -0.2(2)
C4 N16 N15 O2 1.4(3)
C4 N16 N15 C3 -178.73(16)
C3 N11 N12 N13 0.2(2)
N11 N12 N13 N14 -0.2(2)
N12 N13 N14 C3 0.2(2)
N18 N19 N20 C4 0.3(2)
N18 N17 C4 N20 0.4(2)
N18 N17 C4 N16 -178.25(18)
N19 N20 C4 N17 -0.4(2)
N19 N20 C4 N16 178.0(2)
N15 N16 C4 N17 176.55(18)
N15 N16 C4 N20 -1.7(3)
N12 N11 C3 N14 -0.1(2)
N12 N11 C3 N15 -178.77(16)
N13 N14 C3 N11 -0.1(2)
N13 N14 C3 N15 178.59(17)
O2 N15 C3 N11 5.6(3)
N16 N15 C3 N11 -174.31(18)
O2 N15 C3 N14 -172.98(19)
N16 N15 C3 N14 7.1(3)
N24 N23 C5 O3 -14.9(3)
N24 N23 C5 N21 164.84(18)
N22 N21 C5 O3 -22.2(3)
N22 N21 C5 N23 158.06(18)
